data_2242050
loop_
_publ_author_name
'Ben Smail, Ridha'
'Zid, Mohamed Faouzi'

_publ_section_title
;
 K~1+2<i>x~</i>Ni~1{-~<i>x</i>}Fe~2~(AsO~4~)~3~ (<i>x</i> = 0,125): un
 nouvel ars\'eniate \`a structure de type \a-CrPO~4~
;
_journal_coeditor_code VN2121
_journal_issue 2
_journal_name_full 'Acta Crystallographica Section E'
_journal_page_first 239
_journal_page_last 245
_journal_paper_doi 10.1107/S2056989017000950
_journal_volume 73
_journal_year 2017
_chemical_formula_iupac 'K1.25 Ni0.88 Fe2 (As O4)3'
_chemical_formula_sum 'As3 Fe2 K1.25 Ni0.88 O12'
_chemical_formula_weight 628.71
_chemical_name_systematic
;
Potassium nickel diiron(III) tris[arsenate(V)]
;
_space_group_crystal_system orthorhombic
_space_group_IT_number 74
_space_group_name_Hall '-I 2c 2c'
_space_group_name_H-M_alt 'I b m m'
_symmetry_space_group_name_Hall '-I 2c 2c'
_symmetry_space_group_name_H-M 'I b m m'
_audit_creation_method SHELXL-2014/7
_cell_angle_alpha 90
_cell_angle_beta 90
_cell_angle_gamma 90
_cell_formula_units_Z 4
_cell_length_a 6.737(2)
_cell_length_b 10.773(3)
_cell_length_c 13.574(3)
_cell_measurement_reflns_used 25
_cell_measurement_temperature 298(2)
_cell_measurement_theta_max 14.48
_cell_measurement_theta_min 10.83
_cell_volume 985.2(5)
_computing_cell_refinement
;
CAD-4 EXPRESS (Duisenberg, 1992; Mac\'i\<cek & Yordanov, 1992)
;
_computing_data_collection
;
CAD-4 EXPRESS (Duisenberg, 1992; Mac\'i\<cek & Yordanov, 1992)
;
_computing_data_reduction
;
XCAD4 (Harms & Wocadlo, 1995)
;
_computing_molecular_graphics
;
DIAMOND (Brandenburg, 2006)
;
_computing_publication_material
;
WinGX (Farrugia, 2012) & publCIF (Westrip, 2010)
;
_computing_structure_refinement
;
SHELXL2014 (Sheldrick, 2015)
;
_computing_structure_solution
;
SHELXS97 (Sheldrick, 2008)
;
_diffrn_ambient_temperature 298(2)
_diffrn_measured_fraction_theta_full 1.000
_diffrn_measured_fraction_theta_max 1.000
_diffrn_measurement_device_type 'Enraf--Nonius CAD-4'
_diffrn_measurement_method \w/2\q
_diffrn_radiation_type MoK\a
_diffrn_radiation_wavelength 0.71073
_diffrn_reflns_av_R_equivalents 0.0256
_diffrn_reflns_limit_h_max 8
_diffrn_reflns_limit_h_min -1
_diffrn_reflns_limit_k_max 13
_diffrn_reflns_limit_k_min 0
_diffrn_reflns_limit_l_max 17
_diffrn_reflns_limit_l_min -17
_diffrn_reflns_number 1323
_diffrn_reflns_theta_full 25.242
_diffrn_reflns_theta_max 26.953
_diffrn_reflns_theta_min 3.001
_diffrn_standards_decay_% 1
_diffrn_standards_interval_count 120
_diffrn_standards_number 2
_exptl_absorpt_coefficient_mu 15.161
_exptl_absorpt_correction_T_max 0.9992
_exptl_absorpt_correction_T_min 0.3724
_exptl_absorpt_correction_type psi-scan
_exptl_absorpt_process_details
;
(North <i>et al.</i>, 1968)
;
_exptl_crystal_colour brown
_exptl_crystal_density_diffrn 4.239
_exptl_crystal_description prism
_exptl_crystal_F_000 1181
_exptl_crystal_size_max 0.252
_exptl_crystal_size_mid 0.182
_exptl_crystal_size_min 0.072
_refine_diff_density_max 1.122
_refine_diff_density_min -0.920
_refine_ls_extinction_coef 0.0016(3)
_refine_ls_extinction_expression Fc^*^=kFc[1+0.001xFc^2^\l^3^/sin(2\q)]^-1/4^
_refine_ls_extinction_method
;
SHELXL2014 (Sheldrick, 2015)
;
_refine_ls_goodness_of_fit_ref 1.102
_refine_ls_hydrogen_treatment undef
_refine_ls_matrix_type full
_refine_ls_number_parameters 58
_refine_ls_number_reflns 591
_refine_ls_number_restraints 0
_refine_ls_restrained_S_all 1.102
_refine_ls_R_factor_all 0.0308
_refine_ls_R_factor_gt 0.0284
_refine_ls_shift/su_max 0.000
_refine_ls_shift/su_mean 0.000
_refine_ls_structure_factor_coef Fsqd
_refine_ls_weighting_details 'w=1/[\s^2^(Fo^2^)+(0.0629P)^2^+3.0716P] where P=(Fo^2^+2Fc^2^)/3'
_refine_ls_weighting_scheme calc
_refine_ls_wR_factor_gt 0.0872
_refine_ls_wR_factor_ref 0.0888
_reflns_number_gt 548
_reflns_number_total 591
_reflns_threshold_expression 'I > 2\s(I)'
_cod_data_source_file vn2121sup1.cif
_cod_data_source_block I
_cod_database_code 2242050
_shelx_space_group_comment
;
The symmetry employed for this shelxl refinement is uniquely defined
by the following loop, which should always be used as a source of
symmetry information in preference to the above space-group names.
They are only intended as comments.
;
_shelx_estimated_absorpt_t_min 0.051
_shelx_estimated_absorpt_t_max 0.336

loop_
_space_group_symop_operation_xyz
'x, y, z'
'-x, -y, z+1/2'
'x, -y, -z+1/2'
'-x, y, -z'
'x+1/2, y+1/2, z+1/2'
'-x+1/2, -y+1/2, z+1'
'x+1/2, -y+1/2, -z+1'
'-x+1/2, y+1/2, -z+1/2'
'-x, -y, -z'
'x, y, -z-1/2'
'-x, y, z-1/2'
'x, -y, z'
'-x+1/2, -y+1/2, -z+1/2'
'x+1/2, y+1/2, -z'
'-x+1/2, y+1/2, z'
'x+1/2, -y+1/2, z+1/2'

loop_
_atom_site_type_symbol
_atom_site_label
_atom_site_fract_x
_atom_site_fract_y
_atom_site_fract_z
_atom_site_U_iso_or_equiv
_atom_site_adp_type
_atom_site_calc_flag
_atom_site_occupancy
Fe Fe 0.2500 0.2500 0.63616(6) 0.0043(3) Uani d 1
Ni Ni 0.0000 0.5000 0.5000 0.0067(3) Uani d 0.875
K K1 0.0797(3) 0.0000 0.2500 0.0219(6) Uani d 1
K K2 0.5000 0.5000 0.5000 0.027(2) Uani d 0.25
As As1 0.2500 0.2500 0.42905(4) 0.0068(3) Uani d 1
As As2 0.07167(11) 0.5000 0.7500 0.0059(3) Uani d 1
O O1 0.2062(5) 0.3657(3) 0.5158(2) 0.0094(6) Uani d 1
O O2 -0.0672(6) 0.5000 0.6470(3) 0.0105(9) Uani d 1
O O3 0.0501(5) 0.2095(3) 0.3635(2) 0.0152(7) Uani d 1
O O4 0.2254(6) 0.3742(4) 0.7500 0.0093(9) Uani d 1

loop_
_atom_site_aniso_label
_atom_site_aniso_U_11
_atom_site_aniso_U_22
_atom_site_aniso_U_33
_atom_site_aniso_U_12
_atom_site_aniso_U_13
_atom_site_aniso_U_23
Fe 0.0061(5) 0.0033(5) 0.0034(5) 0.0008(2) 0.000 0.000
Ni 0.0090(7) 0.0057(6) 0.0054(6) 0.000 -0.0010(5) 0.000
K1 0.0096(10) 0.0117(9) 0.0445(15) 0.000 0.000 0.000
K2 0.009(4) 0.020(4) 0.053(7) 0.000 0.005(4) 0.000
As1 0.0068(4) 0.0076(4) 0.0061(4) 0.00005(17) 0.000 0.000
As2 0.0062(5) 0.0060(4) 0.0055(5) 0.000 0.000 0.000
O1 0.0108(13) 0.0082(13) 0.0091(13) 0.0015(13) -0.0015(11) -0.0004(12)
O2 0.011(2) 0.014(2) 0.007(2) 0.000 -0.0029(15) 0.000
O3 0.0102(15) 0.0214(18) 0.0141(18) -0.0003(13) -0.0040(12) -0.0054(13)
O4 0.010(2) 0.0054(18) 0.012(2) 0.0030(15) 0.000 0.000

loop_
_atom_type_symbol
_atom_type_description
_atom_type_scat_dispersion_real
_atom_type_scat_dispersion_imag
_atom_type_scat_source
As As 0.0499 2.0058 'International Tables Vol C Tables 4.2.6.8 and 6.1.1.4'
Fe Fe 0.3463 0.8444 'International Tables Vol C Tables 4.2.6.8 and 6.1.1.4'
Ni Ni 0.3393 1.1124 'International Tables Vol C Tables 4.2.6.8 and 6.1.1.4'
O O 0.0106 0.0060 'International Tables Vol C Tables 4.2.6.8 and 6.1.1.4'
K K 0.2009 0.2494 'International Tables Vol C Tables 4.2.6.8 and 6.1.1.4'

loop_
_geom_angle_atom_site_label_1
_geom_angle_atom_site_label_2
_geom_angle_atom_site_label_3
_geom_angle_site_symmetry_1
_geom_angle_site_symmetry_3
_geom_angle
O4 Fe O4 . 13_556 82.21(17)
O4 Fe O3 . 4_556 93.27(16)
O4 Fe O3 13_556 4_556 86.55(15)
O4 Fe O3 . 7 86.55(15)
O4 Fe O3 13_556 7 93.27(16)
O3 Fe O3 4_556 7 179.77(19)
O4 Fe O1 . . 100.94(12)
O4 Fe O1 13_556 . 175.01(13)
O3 Fe O1 4_556 . 89.40(13)
O3 Fe O1 7 . 90.79(14)
O4 Fe O1 . 6_554 175.02(14)
O4 Fe O1 13_556 6_554 100.94(12)
O3 Fe O1 4_556 6_554 90.79(14)
O3 Fe O1 7 6_554 89.40(13)
O1 Fe O1 . 6_554 76.19(17)
O4 Fe As1 . . 138.90(9)
O4 Fe As1 13_556 . 138.90(9)
O3 Fe As1 4_556 . 90.12(9)
O3 Fe As1 7 . 90.12(9)
O1 Fe As1 . . 38.10(8)
O1 Fe As1 6_554 . 38.09(8)
O4 Fe K2 . 6_554 145.08(12)
O4 Fe K2 13_556 6_554 86.44(10)
O3 Fe K2 4_556 6_554 53.01(10)
O3 Fe K2 7 6_554 127.13(9)
O1 Fe K2 . 6_554 88.80(9)
O1 Fe K2 6_554 6_554 39.59(9)
As1 Fe K2 . 6_554 59.807(14)
O4 Fe K2 . . 86.44(10)
O4 Fe K2 13_556 . 145.08(12)
O3 Fe K2 4_556 . 127.13(9)
O3 Fe K2 7 . 53.01(10)
O1 Fe K2 . . 39.59(9)
O1 Fe K2 6_554 . 88.80(9)
As1 Fe K2 . . 59.807(14)
K2 Fe K2 6_554 . 119.61(3)
O4 Fe K1 . 5 44.10(12)
O4 Fe K1 13_556 5 96.21(11)
O3 Fe K1 4_556 5 135.79(11)
O3 Fe K1 7 5 44.07(9)
O1 Fe K1 . 5 88.72(9)
O1 Fe K1 6_554 5 131.25(10)
As1 Fe K1 . 5 113.876(15)
K2 Fe K1 6_554 5 170.81(3)
K2 Fe K1 . 5 54.545(14)
O4 Fe K1 . 9_556 96.21(11)
O4 Fe K1 13_556 9_556 44.10(12)
O3 Fe K1 4_556 9_556 44.07(9)
O3 Fe K1 7 9_556 135.79(11)
O1 Fe K1 . 9_556 131.25(10)
O1 Fe K1 6_554 9_556 88.72(9)
As1 Fe K1 . 9_556 113.876(15)
K2 Fe K1 6_554 9_556 54.545(15)
K2 Fe K1 . 9_556 170.81(3)
K1 Fe K1 5 9_556 132.25(3)
O1 Ni O1 . 12_565 91.64(18)
O1 Ni O1 . 4_556 88.36(18)
O1 Ni O1 12_565 4_556 180.0
O1 Ni O1 . 9_566 180.0
O1 Ni O1 12_565 9_566 88.36(18)
O1 Ni O1 4_556 9_566 91.64(18)
O1 Ni O2 . . 92.81(13)
O1 Ni O2 12_565 . 92.81(13)
O1 Ni O2 4_556 . 87.19(13)
O1 Ni O2 9_566 . 87.19(13)
O1 Ni O2 . 9_566 87.19(13)
O1 Ni O2 12_565 9_566 87.19(13)
O1 Ni O2 4_556 9_566 92.81(13)
O1 Ni O2 9_566 9_566 92.81(13)
O2 Ni O2 . 9_566 180.0
O1 Ni K2 . 1_455 133.53(9)
O1 Ni K2 12_565 1_455 133.53(9)
O1 Ni K2 4_556 1_455 46.47(9)
O1 Ni K2 9_566 1_455 46.47(9)
O2 Ni K2 . 1_455 77.21(12)
O2 Ni K2 9_566 1_455 102.79(12)
O1 Ni K2 . . 46.47(9)
O1 Ni K2 12_565 . 46.47(9)
O1 Ni K2 4_556 . 133.53(9)
O1 Ni K2 9_566 . 133.53(9)
O2 Ni K2 . . 102.79(12)
O2 Ni K2 9_566 . 77.21(12)
K2 Ni K2 1_455 . 180.0
O3 K1 O3 . 3 171.66(16)
O3 K1 O3 . 12 110.90(15)
O3 K1 O3 3 12 68.45(15)
O3 K1 O3 . 10_556 68.45(15)
O3 K1 O3 3 10_556 110.90(15)
O3 K1 O3 12 10_556 171.66(16)
O3 K1 O4 . 5_444 110.09(12)
O3 K1 O4 3 5_444 61.98(9)
O3 K1 O4 12 5_444 61.98(9)
O3 K1 O4 10_556 5_444 110.09(12)
O3 K1 O4 . 7_455 61.98(9)
O3 K1 O4 3 7_455 110.09(12)
O3 K1 O4 12 7_455 110.09(12)
O3 K1 O4 10_556 7_455 61.98(9)
O4 K1 O4 5_444 7_455 59.17(17)
O3 K1 O2 . 14_546 77.16(9)
O3 K1 O2 3 14_546 110.34(10)
O3 K1 O2 12 14_546 77.16(9)
O3 K1 O2 10_556 14_546 110.34(10)
O4 K1 O2 5_444 14_546 138.57(8)
O4 K1 O2 7_455 14_546 138.57(8)
O3 K1 O2 . 5_544 110.34(10)
O3 K1 O2 3 5_544 77.16(9)
O3 K1 O2 12 5_544 110.34(10)
O3 K1 O2 10_556 5_544 77.16(9)
O4 K1 O2 5_444 5_544 138.57(8)
O4 K1 O2 7_455 5_544 138.57(8)
O2 K1 O2 14_546 5_544 60.88(19)
O3 K1 As2 . 5_544 94.17(8)
O3 K1 As2 3 5_544 94.17(8)
O3 K1 As2 12 5_544 94.17(8)
O3 K1 As2 10_556 5_544 94.17(8)
O4 K1 As2 5_444 5_544 150.41(9)
O4 K1 As2 7_455 5_544 150.41(9)
O2 K1 As2 14_546 5_544 30.44(9)
O2 K1 As2 5_544 5_544 30.44(9)
O3 K1 As2 . 5_444 85.83(8)
O3 K1 As2 3 5_444 85.83(8)
O3 K1 As2 12 5_444 85.83(8)
O3 K1 As2 10_556 5_444 85.83(8)
O4 K1 As2 5_444 5_444 29.59(9)
O4 K1 As2 7_455 5_444 29.59(9)
O2 K1 As2 14_546 5_444 149.56(9)
O2 K1 As2 5_544 5_444 149.56(9)
As2 K1 As2 5_544 5_444 180.0
O3 K1 K2 . 5_444 122.97(7)
O3 K1 K2 3 5_444 55.47(7)
O3 K1 K2 12 5_444 122.97(7)
O3 K1 K2 10_556 5_444 55.47(7)
O4 K1 K2 5_444 5_444 82.19(3)
O4 K1 K2 7_455 5_444 82.19(3)
O2 K1 K2 14_546 5_444 129.43(10)
O2 K1 K2 5_544 5_444 68.55(9)
As2 K1 K2 5_544 5_444 98.99(3)
As2 K1 K2 5_444 5_444 81.01(3)
O3 K1 K2 . 6_554 55.46(7)
O3 K1 K2 3 6_554 122.97(7)
O3 K1 K2 12 6_554 55.47(7)
O3 K1 K2 10_556 6_554 122.97(7)
O4 K1 K2 5_444 6_554 82.19(3)
O4 K1 K2 7_455 6_554 82.19(3)
O2 K1 K2 14_546 6_554 68.55(9)
O2 K1 K2 5_544 6_554 129.43(10)
As2 K1 K2 5_544 6_554 98.99(3)
As2 K1 K2 5_444 6_554 81.01(3)
K2 K1 K2 5_444 6_554 162.02(6)
O1 K2 O1 9_666 12_565 108.00(14)
O1 K2 O1 9_666 4_656 72.00(14)
O1 K2 O1 12_565 4_656 180.0
O1 K2 O1 9_666 . 180.0
O1 K2 O1 12_565 . 72.00(14)
O1 K2 O1 4_656 . 108.00(14)
O1 K2 O3 9_666 14_556 60.73(10)
O1 K2 O3 12_565 14_556 65.57(10)
O1 K2 O3 4_656 14_556 114.43(10)
O1 K2 O3 . 14_556 119.27(10)
O1 K2 O3 9_666 6_554 119.27(10)
O1 K2 O3 12_565 6_554 114.43(10)
O1 K2 O3 4_656 6_554 65.57(10)
O1 K2 O3 . 6_554 60.73(10)
O3 K2 O3 14_556 6_554 180.0
O1 K2 O3 9_666 15 65.57(10)
O1 K2 O3 12_565 15 60.73(10)
O1 K2 O3 4_656 15 119.27(10)
O1 K2 O3 . 15 114.43(10)
O3 K2 O3 14_556 15 79.69(13)
O3 K2 O3 6_554 15 100.31(13)
O1 K2 O3 9_666 7 114.43(10)
O1 K2 O3 12_565 7 119.27(10)
O1 K2 O3 4_656 7 60.73(10)
O1 K2 O3 . 7 65.57(10)
O3 K2 O3 14_556 7 100.31(13)
O3 K2 O3 6_554 7 79.69(13)
O3 K2 O3 15 7 180.0
O1 K2 As1 9_666 9_666 30.70(7)
O1 K2 As1 12_565 9_666 84.61(7)
O1 K2 As1 4_656 9_666 95.39(7)
O1 K2 As1 . 9_666 149.30(7)
O3 K2 As1 14_556 9_666 30.21(6)
O3 K2 As1 6_554 9_666 149.79(6)
O3 K2 As1 15 9_666 67.56(7)
O3 K2 As1 7 9_666 112.44(7)
O1 K2 As1 9_666 15 84.61(7)
O1 K2 As1 12_565 15 30.70(7)
O1 K2 As1 4_656 15 149.30(7)
O1 K2 As1 . 15 95.39(7)
O3 K2 As1 14_556 15 67.56(7)
O3 K2 As1 6_554 15 112.44(7)
O3 K2 As1 15 15 30.21(6)
O3 K2 As1 7 15 149.79(6)
As1 K2 As1 9_666 15 71.54(2)
O1 K2 As1 9_666 7 95.39(7)
O1 K2 As1 12_565 7 149.30(7)
O1 K2 As1 4_656 7 30.70(7)
O1 K2 As1 . 7 84.61(7)
O3 K2 As1 14_556 7 112.44(7)
O3 K2 As1 6_554 7 67.56(7)
O3 K2 As1 15 7 149.79(6)
O3 K2 As1 7 7 30.21(6)
As1 K2 As1 9_666 7 108.46(2)
As1 K2 As1 15 7 180.00(2)
O1 K2 As1 9_666 . 149.30(7)
O1 K2 As1 12_565 . 95.39(7)
O1 K2 As1 4_656 . 84.61(7)
O1 K2 As1 . . 30.70(7)
O3 K2 As1 14_556 . 149.79(6)
O3 K2 As1 6_554 . 30.21(6)
O3 K2 As1 15 . 112.44(7)
O3 K2 As1 7 . 67.56(7)
As1 K2 As1 9_666 . 180.0
As1 K2 As1 15 . 108.46(2)
As1 K2 As1 7 . 71.54(2)
O3 As1 O3 6_554 . 115.7(2)
O3 As1 O1 6_554 6_554 114.24(16)
O3 As1 O1 . 6_554 108.02(17)
O3 As1 O1 6_554 . 108.02(17)
O3 As1 O1 . . 114.24(16)
O1 As1 O1 6_554 . 94.9(2)
O3 As1 Fe 6_554 . 122.14(12)
O3 As1 Fe . . 122.14(12)
O1 As1 Fe 6_554 . 47.43(10)
O1 As1 Fe . . 47.43(10)
O3 As1 K2 6_554 . 62.21(12)
O3 As1 K2 . . 140.81(12)
O1 As1 K2 6_554 . 107.41(11)
O1 As1 K2 . . 46.24(11)
Fe As1 K2 . . 73.134(11)
O3 As1 K2 6_554 6_554 140.80(12)
O3 As1 K2 . 6_554 62.21(12)
O1 As1 K2 6_554 6_554 46.23(11)
O1 As1 K2 . 6_554 107.41(11)
Fe As1 K2 . 6_554 73.134(11)
K2 As1 K2 . 6_554 146.27(2)
O3 As1 K1 6_554 . 95.04(13)
O3 As1 K1 . . 39.86(12)
O1 As1 K1 6_554 . 88.62(11)
O1 As1 K1 . . 152.66(11)
Fe As1 K1 . . 129.701(14)
K2 As1 K1 . . 155.88(2)
K2 As1 K1 6_554 . 57.180(19)
O3 As1 K1 6_554 13 39.86(12)
O3 As1 K1 . 13 95.04(13)
O1 As1 K1 6_554 13 152.66(11)
O1 As1 K1 . 13 88.62(11)
Fe As1 K1 . 13 129.701(14)
K2 As1 K1 . 13 57.180(18)
K2 As1 K1 6_554 13 155.88(2)
K1 As1 K1 . 13 100.60(3)
O2 As2 O2 10_557 . 112.4(3)
O2 As2 O4 10_557 . 109.74(11)
O2 As2 O4 . . 109.74(11)
O2 As2 O4 10_557 3_566 109.74(11)
O2 As2 O4 . 3_566 109.74(11)
O4 As2 O4 . 3_566 105.2(3)
O2 As2 K1 10_557 5_455 56.20(15)
O2 As2 K1 . 5_455 56.20(15)
O4 As2 K1 . 5_455 127.38(15)
O4 As2 K1 3_566 5_455 127.38(15)
O2 As2 K1 10_557 5 123.80(15)
O2 As2 K1 . 5 123.80(15)
O4 As2 K1 . 5 52.62(15)
O4 As2 K1 3_566 5 52.62(15)
K1 As2 K1 5_455 5 180.0
As1 O1 Ni . . 123.99(17)
As1 O1 Fe . . 94.47(13)
Ni O1 Fe . . 127.73(17)
As1 O1 K2 . . 103.06(15)
Ni O1 K2 . . 97.08(12)
Fe O1 K2 . . 107.88(13)
As2 O2 Ni . . 133.4(2)
As2 O2 K1 . 5_455 93.36(19)
Ni O2 K1 . 5_455 133.23(19)
As1 O3 Fe . 7_455 136.97(19)
As1 O3 K1 . . 117.12(17)
Fe O3 K1 7_455 . 104.24(13)
As1 O3 K2 . 6_554 87.58(13)
Fe O3 K2 7_455 6_554 92.78(12)
K1 O3 K2 . 6_554 74.37(9)
As2 O4 Fe . . 124.58(13)
As2 O4 Fe . 13_556 124.58(13)
Fe O4 Fe . 13_556 97.79(17)
As2 O4 K1 . 5 97.79(18)
Fe O4 K1 . 5 104.58(14)
Fe O4 K1 13_556 5 104.58(14)

loop_
_geom_bond_atom_site_label_1
_geom_bond_atom_site_label_2
_geom_bond_site_symmetry_2
_geom_bond_distance
_geom_bond_publ_flag
Fe O4 . 2.051(3) y
Fe O4 13_556 2.051(3) y
Fe O3 4_556 2.069(3) y
Fe O3 7 2.069(3) y
Fe O1 . 2.077(3) y
Fe O1 6_554 2.077(3) y
Fe As1 . 2.8113(12) ?
Fe K2 6_554 3.6751(8) ?
Fe K2 . 3.6751(8) ?
Fe K1 5 3.8177(13) ?
Fe K1 9_556 3.8177(13) ?
Ni O1 . 2.017(3) y
Ni O1 12_565 2.017(3) y
Ni O1 4_556 2.017(3) y
Ni O1 9_566 2.017(3) y
Ni O2 . 2.047(5) y
Ni O2 9_566 2.047(5) y
Ni K2 1_455 3.3685(10) ?
Ni K2 . 3.3685(10) ?
K1 O3 . 2.740(3) y
K1 O3 3 2.740(3) y
K1 O3 12 2.740(3) y
K1 O3 10_556 2.740(3) y
K1 O4 5_444 2.745(5) y
K1 O4 7_455 2.745(5) y
K1 O2 14_546 2.759(5) y
K1 O2 5_544 2.759(5) y
K1 As2 5_544 3.314(2) ?
K1 As2 5_444 3.423(2) ?
K1 K2 5_444 3.4357(8) ?
K1 K2 6_554 3.4357(8) ?
K2 O1 9_666 2.461(3) y
K2 O1 12_565 2.461(3) y
K2 O1 4_656 2.461(3) y
K2 O1 . 2.461(3) y
K2 O3 14_556 2.939(4) y
K2 O3 6_554 2.939(4) y
K2 O3 15 2.939(4) y
K2 O3 7 2.939(4) y
K2 As1 9_666 3.3193(7) ?
K2 As1 15 3.3193(7) ?
K2 As1 7 3.3193(7) ?
K2 As1 . 3.3193(7) ?
As1 O3 6_554 1.672(3) y
As1 O3 . 1.672(3) y
As1 O1 6_554 1.740(3) y
As1 O1 . 1.740(3) y
As1 K2 6_554 3.3193(7) ?
As1 K1 13 3.8049(9) ?
As2 O2 10_557 1.682(4) y
As2 O2 . 1.682(4) y
As2 O4 . 1.706(4) y
As2 O4 3_566 1.706(4) y
As2 K1 5_455 3.314(2) ?
As2 K1 5 3.423(2) ?
O2 K1 5_455 2.759(5) ?
O3 Fe 7_455 2.069(3) ?
O3 K2 6_554 2.939(4) ?
O4 Fe 13_556 2.051(3) ?
O4 K1 5 2.745(5) ?

_cod_database_fobs_code 2242050
